data_7002186
loop_
_publ_author_name
'Bennett, Martin A.'
'Bhargava, Suresh K.'
'Mirzadeh, Nedaossadat'
'Priv\'er, Steven H.'
'Wagler, J\"org'
'Willis, Anthony C.'

_publ_section_title
;
 Synthesis and interconversions of digold(i), tetragold(i), digold(ii),
 gold(i)--gold(iii) and digold(iii) complexes of fluorine-substituted
 aryl carbanions
;
_journal_issue 36
_journal_name_full 'Dalton Transactions'
_journal_page_first 7537
_journal_page_last 7551
_journal_paper_doi 10.1039/b906769h
_journal_year 2009
_chemical_formula_moiety 'C36 H20 Au2 F8 I2 P2'
_chemical_formula_sum 'C36 H20 Au2 F8 I2 P2'
_chemical_formula_weight 1314.19
_chemical_name_systematic
;
?
;
_space_group_IT_number 14
_symmetry_cell_setting monoclinic
_symmetry_space_group_name_Hall '-P 2yn'
_symmetry_space_group_name_H-M 'P 1 21/n 1'
_atom_sites_solution_hydrogens geom
_atom_sites_solution_primary direct
_atom_sites_solution_secondary difmap
_audit_creation_method SHELXL-97
_cell_angle_alpha 90.00
_cell_angle_beta 92.5220(10)
_cell_angle_gamma 90.00
_cell_formula_units_Z 4
_cell_length_a 13.5862(2)
_cell_length_b 17.8577(3)
_cell_length_c 15.0048(2)
_cell_measurement_reflns_used 185897
_cell_measurement_temperature 200(2)
_cell_measurement_theta_max 27.485
_cell_measurement_theta_min 2.546
_cell_volume 3636.91(9)
_computing_cell_refinement DENZO-SMN
_computing_data_collection 'Nonius Collect'
_computing_data_reduction Scalepack
_computing_molecular_graphics 'ORTEP32 for windows (Farugia)'
_computing_publication_material 'Ciftab (Sheldrick, 1997)'
_computing_structure_refinement 'SHELXL-97 (Sheldrick, 1997)'
_computing_structure_solution 'SHELXS-97 (Sheldrick, 1990)'
_diffrn_ambient_temperature 200(2)
_diffrn_measured_fraction_theta_full 0.999
_diffrn_measured_fraction_theta_max 0.999
_diffrn_measurement_device_type 'Nonius Kappa CCD area detector'
_diffrn_measurement_method 'phi and omega scans'
_diffrn_radiation_monochromator graphite
_diffrn_radiation_source 'fine-focus sealed tube'
_diffrn_radiation_type MoK\a
_diffrn_radiation_wavelength 0.71073
_diffrn_reflns_av_R_equivalents 0.0777
_diffrn_reflns_av_sigmaI/netI 0.0275
_diffrn_reflns_limit_h_max 16
_diffrn_reflns_limit_h_min -16
_diffrn_reflns_limit_k_max 21
_diffrn_reflns_limit_k_min -20
_diffrn_reflns_limit_l_max 17
_diffrn_reflns_limit_l_min -17
_diffrn_reflns_number 65911
_diffrn_reflns_theta_full 25.00
_diffrn_reflns_theta_max 25.00
_diffrn_reflns_theta_min 2.72
_exptl_absorpt_coefficient_mu 9.912
_exptl_absorpt_correction_T_max 0.682
_exptl_absorpt_correction_T_min 0.395
_exptl_absorpt_correction_type multi-scan
_exptl_absorpt_process_details SORTAV
_exptl_crystal_colour red
_exptl_crystal_density_diffrn 2.400
_exptl_crystal_density_method 'not measured'
_exptl_crystal_description prism
_exptl_crystal_F_000 2408
_exptl_crystal_size_max 0.17
_exptl_crystal_size_mid 0.10
_exptl_crystal_size_min 0.04
_refine_diff_density_max 1.394
_refine_diff_density_min -1.835
_refine_diff_density_rms 0.149
_refine_ls_extinction_method none
_refine_ls_goodness_of_fit_ref 1.031
_refine_ls_hydrogen_treatment constr
_refine_ls_matrix_type full
_refine_ls_number_parameters 451
_refine_ls_number_reflns 6407
_refine_ls_number_restraints 0
_refine_ls_restrained_S_all 1.031
_refine_ls_R_factor_all 0.0312
_refine_ls_R_factor_gt 0.0249
_refine_ls_shift/su_max 0.002
_refine_ls_shift/su_mean 0.000
_refine_ls_structure_factor_coef Fsqd
_refine_ls_weighting_details 'calc w=1/[\s^2^(Fo^2^)+(0.0434P)^2^+1.9177P] where P=(Fo^2^+2Fc^2^)/3'
_refine_ls_weighting_scheme calc
_refine_ls_wR_factor_gt 0.0631
_refine_ls_wR_factor_ref 0.0659
_reflns_number_gt 5694
_reflns_number_total 6407
_reflns_threshold_expression >2sigma(I)
_cod_data_source_file b906769h.txt
_cod_data_source_block ben0609_rerefined
_cod_original_sg_symbol_Hall -P2yn
_cod_original_sg_symbol_H-M P21/n
_cod_database_code 7002186

loop_
_symmetry_equiv_pos_as_xyz
'x, y, z'
'-x+1/2, y+1/2, -z+1/2'
'-x, -y, -z'
'x-1/2, -y-1/2, z-1/2'

loop_
_atom_site_label
_atom_site_type_symbol
_atom_site_fract_x
_atom_site_fract_y
_atom_site_fract_z
_atom_site_U_iso_or_equiv
_atom_site_adp_type
_atom_site_occupancy
_atom_site_symmetry_multiplicity
_atom_site_calc_flag
_atom_site_refinement_flags
_atom_site_disorder_assembly
_atom_site_disorder_group
Au1 Au 0.723485(13) 0.073596(9) 0.335010(11) 0.02041(7) Uani 1 1 d . . .
Au2 Au 0.563980(13) -0.002392(9) 0.311205(11) 0.01982(7) Uani 1 1 d . . .
I1 I 0.88392(2) 0.160054(18) 0.32725(2) 0.03135(9) Uani 1 1 d . . .
I2 I 0.40579(3) -0.079001(18) 0.25026(2) 0.03438(10) Uani 1 1 d . . .
P1 P 0.79669(9) -0.02674(7) 0.26262(8) 0.0215(2) Uani 1 1 d . . .
P2 P 0.48965(9) 0.11364(6) 0.27966(8) 0.0209(3) Uani 1 1 d . . .
F1 F 0.8664(2) -0.19106(15) 0.2668(2) 0.0349(7) Uani 1 1 d . . .
F2 F 0.7866(2) -0.30356(15) 0.3593(2) 0.0398(7) Uani 1 1 d . . .
F3 F 0.6158(2) -0.28206(16) 0.4400(2) 0.0477(8) Uani 1 1 d . . .
F4 F 0.5201(2) -0.15239(15) 0.42711(19) 0.0334(7) Uani 1 1 d . . .
F5 F 0.7604(2) 0.17330(17) 0.51452(19) 0.0365(7) Uani 1 1 d . . .
F6 F 0.6727(2) 0.29865(17) 0.5668(2) 0.0417(8) Uani 1 1 d . . .
F7 F 0.5161(2) 0.35587(15) 0.4711(2) 0.0369(7) Uani 1 1 d . . .
F8 F 0.4280(2) 0.27429(15) 0.3397(2) 0.0349(7) Uani 1 1 d . . .
C1 C 0.7356(3) -0.1093(3) 0.3034(3) 0.0236(10) Uani 1 1 d . . .
C2 C 0.7820(3) -0.1794(3) 0.3073(3) 0.0249(10) Uani 1 1 d . . .
C3 C 0.7419(4) -0.2371(3) 0.3536(4) 0.0302(11) Uani 1 1 d . . .
C4 C 0.6546(4) -0.2262(3) 0.3948(3) 0.0300(11) Uani 1 1 d . . .
C5 C 0.6052(4) -0.1586(3) 0.3857(3) 0.0272(11) Uani 1 1 d . . .
C6 C 0.6434(3) -0.0994(2) 0.3397(3) 0.0217(10) Uani 1 1 d . . .
C7 C 0.7793(3) -0.0238(3) 0.1433(3) 0.0231(10) Uani 1 1 d . . .
C8 C 0.8191(4) 0.0367(3) 0.0963(3) 0.0322(12) Uani 1 1 d . . .
H8 H 0.8548 0.0750 0.1275 0.039 Uiso 1 1 calc R . .
C9 C 0.8058(4) 0.0397(3) 0.0047(3) 0.0395(14) Uani 1 1 d . . .
H9 H 0.8336 0.0798 -0.0271 0.047 Uiso 1 1 calc R . .
C10 C 0.7524(4) -0.0149(3) -0.0413(3) 0.0384(13) Uani 1 1 d . . .
H10 H 0.7436 -0.0123 -0.1044 0.046 Uiso 1 1 calc R . .
C11 C 0.7120(4) -0.0734(3) 0.0049(3) 0.0339(12) Uani 1 1 d . . .
H11 H 0.6748 -0.1106 -0.0267 0.041 Uiso 1 1 calc R . .
C12 C 0.7253(4) -0.0783(3) 0.0969(3) 0.0294(11) Uani 1 1 d . . .
H12 H 0.6974 -0.1188 0.1281 0.035 Uiso 1 1 calc R . .
C13 C 0.9273(3) -0.0408(2) 0.2901(3) 0.0238(10) Uani 1 1 d . . .
C14 C 0.9969(4) -0.0458(3) 0.2269(3) 0.0309(11) Uani 1 1 d . . .
H14 H 0.9780 -0.0400 0.1656 0.037 Uiso 1 1 calc R . .
C15 C 1.0947(4) -0.0593(3) 0.2520(4) 0.0406(13) Uani 1 1 d . . .
H15 H 1.1429 -0.0615 0.2080 0.049 Uiso 1 1 calc R . .
C16 C 1.1220(4) -0.0693(3) 0.3408(4) 0.0392(14) Uani 1 1 d . . .
H16 H 1.1888 -0.0797 0.3578 0.047 Uiso 1 1 calc R . .
C17 C 1.0523(4) -0.0644(3) 0.4057(3) 0.0332(12) Uani 1 1 d . . .
H17 H 1.0710 -0.0713 0.4669 0.040 Uiso 1 1 calc R . .
C18 C 0.9556(4) -0.0493(3) 0.3801(3) 0.0308(11) Uani 1 1 d . . .
H18 H 0.9078 -0.0445 0.4241 0.037 Uiso 1 1 calc R . .
C19 C 0.5531(4) 0.1807(2) 0.3530(3) 0.0238(10) Uani 1 1 d . . .
C20 C 0.5124(3) 0.2479(3) 0.3797(3) 0.0253(10) Uani 1 1 d . . .
C21 C 0.5544(4) 0.2903(3) 0.4475(3) 0.0281(11) Uani 1 1 d . . .
C22 C 0.6362(4) 0.2619(3) 0.4942(3) 0.0302(11) Uani 1 1 d . . .
C23 C 0.6792(3) 0.1969(3) 0.4664(3) 0.0272(11) Uani 1 1 d . . .
C24 C 0.6434(3) 0.1569(3) 0.3936(3) 0.0238(10) Uani 1 1 d . . .
C25 C 0.4977(3) 0.1406(3) 0.1645(3) 0.0240(10) Uani 1 1 d . . .
C26 C 0.4713(4) 0.2126(3) 0.1343(3) 0.0319(12) Uani 1 1 d . . .
H26 H 0.4463 0.2483 0.1745 0.038 Uiso 1 1 calc R . .
C27 C 0.4815(4) 0.2313(3) 0.0463(4) 0.0375(13) Uani 1 1 d . . .
H27 H 0.4637 0.2800 0.0261 0.045 Uiso 1 1 calc R . .
C28 C 0.5176(4) 0.1795(3) -0.0133(3) 0.0360(13) Uani 1 1 d . . .
H28 H 0.5247 0.1929 -0.0739 0.043 Uiso 1 1 calc R . .
C29 C 0.5430(4) 0.1086(3) 0.0159(3) 0.0312(11) Uani 1 1 d . . .
H29 H 0.5668 0.0730 -0.0250 0.037 Uiso 1 1 calc R . .
C30 C 0.5341(4) 0.0890(3) 0.1038(3) 0.0273(11) Uani 1 1 d . . .
H30 H 0.5527 0.0403 0.1235 0.033 Uiso 1 1 calc R . .
C31 C 0.3625(4) 0.1175(2) 0.3114(3) 0.0247(10) Uani 1 1 d . . .
C32 C 0.3431(4) 0.0969(3) 0.3981(3) 0.0348(12) Uani 1 1 d . . .
H32 H 0.3955 0.0808 0.4376 0.042 Uiso 1 1 calc R . .
C33 C 0.2491(4) 0.0997(4) 0.4272(4) 0.0451(14) Uani 1 1 d . . .
H33 H 0.2365 0.0846 0.4863 0.054 Uiso 1 1 calc R . .
C34 C 0.1726(4) 0.1243(4) 0.3713(4) 0.0500(16) Uani 1 1 d . . .
H34 H 0.1075 0.1270 0.3918 0.060 Uiso 1 1 calc R . .
C35 C 0.1915(4) 0.1448(4) 0.2852(4) 0.0493(16) Uani 1 1 d . . .
H35 H 0.1390 0.1616 0.2462 0.059 Uiso 1 1 calc R . .
C36 C 0.2859(4) 0.1414(3) 0.2550(4) 0.0377(13) Uani 1 1 d . . .
H36 H 0.2982 0.1555 0.1954 0.045 Uiso 1 1 calc R . .

loop_
_atom_site_aniso_label
_atom_site_aniso_U_11
_atom_site_aniso_U_22
_atom_site_aniso_U_33
_atom_site_aniso_U_23
_atom_site_aniso_U_13
_atom_site_aniso_U_12
Au1 0.01898(11) 0.01977(11) 0.02208(10) -0.00097(7) -0.00354(7) 0.00019(7)
Au2 0.01880(11) 0.01788(11) 0.02244(11) 0.00055(6) -0.00293(8) 0.00041(7)
I1 0.02547(18) 0.03122(19) 0.03692(19) -0.00301(14) -0.00365(14) -0.00697(13)
I2 0.02754(19) 0.03162(19) 0.0431(2) -0.00290(14) -0.00864(15) -0.00651(13)
P1 0.0210(6) 0.0208(6) 0.0227(6) 0.0003(5) -0.0010(5) 0.0012(5)
P2 0.0205(6) 0.0190(6) 0.0226(6) -0.0006(5) -0.0041(5) 0.0021(5)
F1 0.0300(16) 0.0271(15) 0.0485(18) -0.0023(13) 0.0118(14) 0.0054(13)
F2 0.0372(17) 0.0193(14) 0.063(2) 0.0066(14) -0.0003(15) 0.0061(13)
F3 0.050(2) 0.0300(17) 0.064(2) 0.0197(15) 0.0184(17) 0.0058(15)
F4 0.0293(16) 0.0311(15) 0.0407(17) 0.0105(13) 0.0100(13) 0.0022(12)
F5 0.0333(17) 0.0456(18) 0.0293(15) -0.0066(13) -0.0136(13) 0.0011(13)
F6 0.0503(19) 0.0399(18) 0.0343(16) -0.0159(14) -0.0044(15) -0.0074(15)
F7 0.0468(19) 0.0196(14) 0.0446(17) -0.0068(13) 0.0072(15) 0.0010(13)
F8 0.0336(16) 0.0271(15) 0.0432(17) -0.0003(13) -0.0073(14) 0.0102(12)
C1 0.025(3) 0.018(2) 0.028(2) 0.0028(19) -0.003(2) -0.0036(19)
C2 0.025(3) 0.021(2) 0.028(2) -0.0020(19) -0.001(2) 0.0027(19)
C3 0.030(3) 0.020(2) 0.041(3) 0.003(2) -0.004(2) 0.007(2)
C4 0.034(3) 0.019(2) 0.037(3) 0.008(2) 0.001(2) -0.002(2)
C5 0.027(3) 0.028(3) 0.027(3) 0.002(2) 0.001(2) 0.001(2)
C6 0.021(2) 0.020(2) 0.023(2) -0.0005(19) -0.0046(19) 0.0009(19)
C7 0.022(2) 0.024(2) 0.023(2) 0.002(2) -0.0054(19) 0.0031(19)
C8 0.041(3) 0.025(3) 0.030(3) -0.001(2) 0.000(2) -0.003(2)
C9 0.061(4) 0.034(3) 0.023(3) 0.008(2) -0.001(3) -0.003(3)
C10 0.045(3) 0.047(3) 0.022(3) 0.001(2) -0.007(2) 0.007(3)
C11 0.034(3) 0.035(3) 0.032(3) -0.007(2) -0.007(2) -0.001(2)
C12 0.031(3) 0.027(3) 0.030(3) -0.002(2) -0.002(2) -0.001(2)
C13 0.026(3) 0.016(2) 0.029(2) 0.0004(19) -0.002(2) 0.0008(19)
C14 0.024(3) 0.038(3) 0.030(3) 0.001(2) 0.000(2) 0.002(2)
C15 0.030(3) 0.050(4) 0.042(3) -0.001(3) 0.007(3) 0.003(3)
C16 0.030(3) 0.036(3) 0.051(4) 0.004(3) -0.011(3) 0.003(2)
C17 0.034(3) 0.037(3) 0.027(3) 0.001(2) -0.012(2) 0.001(2)
C18 0.029(3) 0.031(3) 0.032(3) 0.001(2) -0.003(2) -0.002(2)
C19 0.026(3) 0.017(2) 0.028(3) 0.0026(19) -0.003(2) -0.0056(19)
C20 0.024(2) 0.025(3) 0.027(2) 0.0025(19) -0.002(2) 0.001(2)
C21 0.036(3) 0.018(2) 0.031(3) -0.002(2) 0.010(2) -0.003(2)
C22 0.037(3) 0.029(3) 0.024(2) -0.009(2) 0.000(2) -0.009(2)
C23 0.023(3) 0.035(3) 0.023(2) -0.001(2) -0.005(2) -0.006(2)
C24 0.022(2) 0.021(2) 0.028(2) 0.0016(19) -0.002(2) -0.0032(19)
C25 0.019(2) 0.027(3) 0.025(2) 0.001(2) -0.0047(19) -0.0017(19)
C26 0.034(3) 0.027(3) 0.034(3) 0.000(2) -0.005(2) 0.003(2)
C27 0.050(3) 0.029(3) 0.034(3) 0.010(2) -0.004(3) 0.005(2)
C28 0.041(3) 0.041(3) 0.026(3) 0.008(2) -0.004(2) -0.002(2)
C29 0.035(3) 0.033(3) 0.025(3) -0.005(2) -0.001(2) 0.002(2)
C30 0.026(3) 0.026(3) 0.029(3) 0.001(2) -0.003(2) 0.002(2)
C31 0.027(3) 0.017(2) 0.030(3) -0.0023(19) -0.002(2) 0.0016(19)
C32 0.022(3) 0.051(3) 0.031(3) 0.002(2) -0.003(2) -0.001(2)
C33 0.037(3) 0.065(4) 0.033(3) -0.001(3) 0.004(3) -0.009(3)
C34 0.023(3) 0.066(4) 0.061(4) -0.004(3) 0.006(3) -0.001(3)
C35 0.028(3) 0.069(4) 0.051(4) 0.005(3) -0.004(3) 0.007(3)
C36 0.027(3) 0.048(3) 0.037(3) 0.006(3) -0.005(2) 0.010(2)

loop_
_atom_type_symbol
_atom_type_description
_atom_type_scat_dispersion_real
_atom_type_scat_dispersion_imag
_atom_type_scat_source
C C 0.0033 0.0016 'International Tables Vol C Tables 4.2.6.8 and 6.1.1.4'
H H 0.0000 0.0000 'International Tables Vol C Tables 4.2.6.8 and 6.1.1.4'
F F 0.0171 0.0103 'International Tables Vol C Tables 4.2.6.8 and 6.1.1.4'
P P 0.1023 0.0942 'International Tables Vol C Tables 4.2.6.8 and 6.1.1.4'
I I -0.4742 1.8119 'International Tables Vol C Tables 4.2.6.8 and 6.1.1.4'
Au Au -2.0133 8.8022 'International Tables Vol C Tables 4.2.6.8 and 6.1.1.4'

loop_
_geom_angle_atom_site_label_1
_geom_angle_atom_site_label_2
_geom_angle_atom_site_label_3
_geom_angle
_geom_angle_site_symmetry_1
_geom_angle_site_symmetry_3
_geom_angle_publ_flag
C24 Au1 P1 173.29(13) . . ?
C24 Au1 Au2 88.98(13) . . ?
P1 Au1 Au2 84.50(3) . . ?
C24 Au1 I1 92.79(13) . . ?
P1 Au1 I1 93.32(3) . . ?
Au2 Au1 I1 169.104(11) . . ?
C6 Au2 P2 174.17(13) . . ?
C6 Au2 Au1 89.11(12) . . ?
P2 Au2 Au1 85.09(3) . . ?
C6 Au2 I2 92.64(12) . . ?
P2 Au2 I2 92.90(3) . . ?
Au1 Au2 I2 167.992(12) . . ?
C7 P1 C1 108.6(2) . . ?
C7 P1 C13 108.3(2) . . ?
C1 P1 C13 105.5(2) . . ?
C7 P1 Au1 113.60(15) . . ?
C1 P1 Au1 104.86(16) . . ?
C13 P1 Au1 115.49(15) . . ?
C25 P2 C31 109.9(2) . . ?
C25 P2 C19 110.9(2) . . ?
C31 P2 C19 104.4(2) . . ?
C25 P2 Au2 112.70(16) . . ?
C31 P2 Au2 112.82(15) . . ?
C19 P2 Au2 105.73(15) . . ?
C6 C1 C2 120.4(4) . . ?
C6 C1 P1 117.3(3) . . ?
C2 C1 P1 121.9(4) . . ?
F1 C2 C3 118.7(4) . . ?
F1 C2 C1 120.9(4) . . ?
C3 C2 C1 120.3(4) . . ?
F2 C3 C2 120.8(4) . . ?
F2 C3 C4 119.8(4) . . ?
C2 C3 C4 119.4(4) . . ?
F3 C4 C3 119.5(4) . . ?
F3 C4 C5 120.3(5) . . ?
C3 C4 C5 120.2(4) . . ?
F4 C5 C6 121.4(4) . . ?
F4 C5 C4 116.7(4) . . ?
C6 C5 C4 121.9(5) . . ?
C5 C6 C1 117.5(4) . . ?
C5 C6 Au2 122.7(3) . . ?
C1 C6 Au2 119.5(3) . . ?
C12 C7 C8 119.5(4) . . ?
C12 C7 P1 121.5(4) . . ?
C8 C7 P1 119.0(4) . . ?
C9 C8 C7 119.4(5) . . ?
C9 C8 H8 120.3 . . ?
C7 C8 H8 120.3 . . ?
C8 C9 C10 120.9(5) . . ?
C8 C9 H9 119.6 . . ?
C10 C9 H9 119.6 . . ?
C11 C10 C9 119.7(5) . . ?
C11 C10 H10 120.2 . . ?
C9 C10 H10 120.2 . . ?
C10 C11 C12 120.7(5) . . ?
C10 C11 H11 119.7 . . ?
C12 C11 H11 119.7 . . ?
C7 C12 C11 119.8(5) . . ?
C7 C12 H12 120.1 . . ?
C11 C12 H12 120.1 . . ?
C14 C13 C18 119.5(4) . . ?
C14 C13 P1 123.2(4) . . ?
C18 C13 P1 117.3(4) . . ?
C13 C14 C15 120.4(5) . . ?
C13 C14 H14 119.8 . . ?
C15 C14 H14 119.8 . . ?
C16 C15 C14 119.9(5) . . ?
C16 C15 H15 120.0 . . ?
C14 C15 H15 120.0 . . ?
C15 C16 C17 120.3(5) . . ?
C15 C16 H16 119.8 . . ?
C17 C16 H16 119.8 . . ?
C18 C17 C16 119.2(5) . . ?
C18 C17 H17 120.4 . . ?
C16 C17 H17 120.4 . . ?
C17 C18 C13 120.6(5) . . ?
C17 C18 H18 119.7 . . ?
C13 C18 H18 119.7 . . ?
C20 C19 C24 119.0(4) . . ?
C20 C19 P2 124.1(4) . . ?
C24 C19 P2 116.3(3) . . ?
F8 C20 C21 117.0(4) . . ?
F8 C20 C19 120.8(4) . . ?
C21 C20 C19 122.2(4) . . ?
F7 C21 C20 121.8(4) . . ?
F7 C21 C22 120.0(4) . . ?
C20 C21 C22 118.2(4) . . ?
F6 C22 C23 120.7(4) . . ?
F6 C22 C21 119.4(4) . . ?
C23 C22 C21 119.9(4) . . ?
F5 C23 C22 116.6(4) . . ?
F5 C23 C24 120.7(4) . . ?
C22 C23 C24 122.7(4) . . ?
C23 C24 C19 117.2(4) . . ?
C23 C24 Au1 122.5(4) . . ?
C19 C24 Au1 119.9(3) . . ?
C30 C25 C26 119.0(4) . . ?
C30 C25 P2 119.1(4) . . ?
C26 C25 P2 121.9(4) . . ?
C27 C26 C25 119.8(5) . . ?
C27 C26 H26 120.1 . . ?
C25 C26 H26 120.1 . . ?
C26 C27 C28 120.6(5) . . ?
C26 C27 H27 119.7 . . ?
C28 C27 H27 119.7 . . ?
C29 C28 C27 119.8(5) . . ?
C29 C28 H28 120.1 . . ?
C27 C28 H28 120.1 . . ?
C30 C29 C28 120.5(5) . . ?
C30 C29 H29 119.8 . . ?
C28 C29 H29 119.8 . . ?
C29 C30 C25 120.3(5) . . ?
C29 C30 H30 119.8 . . ?
C25 C30 H30 119.8 . . ?
C36 C31 C32 119.2(5) . . ?
C36 C31 P2 123.5(4) . . ?
C32 C31 P2 117.3(4) . . ?
C33 C32 C31 120.5(5) . . ?
C33 C32 H32 119.8 . . ?
C31 C32 H32 119.8 . . ?
C32 C33 C34 120.5(6) . . ?
C32 C33 H33 119.8 . . ?
C34 C33 H33 119.8 . . ?
C35 C34 C33 119.2(5) . . ?
C35 C34 H34 120.4 . . ?
C33 C34 H34 120.4 . . ?
C34 C35 C36 120.7(5) . . ?
C34 C35 H35 119.7 . . ?
C36 C35 H35 119.7 . . ?
C31 C36 C35 120.0(5) . . ?
C31 C36 H36 120.0 . . ?
C35 C36 H36 120.0 . . ?

loop_
_geom_bond_atom_site_label_1
_geom_bond_atom_site_label_2
_geom_bond_distance
_geom_bond_site_symmetry_2
_geom_bond_publ_flag
Au1 C24 2.062(5) . ?
Au1 P1 2.3398(12) . ?
Au1 Au2 2.5685(2) . ?
Au1 I1 2.6778(4) . ?
Au2 C6 2.075(4) . ?
Au2 P2 2.3441(12) . ?
Au2 I2 2.6747(4) . ?
P1 C7 1.796(5) . ?
P1 C1 1.812(5) . ?
P1 C13 1.821(5) . ?
P2 C25 1.801(5) . ?
P2 C31 1.813(5) . ?
P2 C19 1.818(5) . ?
F1 C2 1.337(5) . ?
F2 C3 1.334(5) . ?
F3 C4 1.329(5) . ?
F4 C5 1.342(6) . ?
F5 C23 1.359(5) . ?
F6 C22 1.347(5) . ?
F7 C21 1.336(5) . ?
F8 C20 1.355(5) . ?
C1 C6 1.399(7) . ?
C1 C2 1.400(6) . ?
C2 C3 1.370(7) . ?
C3 C4 1.376(7) . ?
C4 C5 1.385(7) . ?
C5 C6 1.376(7) . ?
C7 C12 1.387(7) . ?
C7 C8 1.410(7) . ?
C8 C9 1.379(7) . ?
C8 H8 0.9500 . ?
C9 C10 1.382(8) . ?
C9 H9 0.9500 . ?
C10 C11 1.379(8) . ?
C10 H10 0.9500 . ?
C11 C12 1.388(7) . ?
C11 H11 0.9500 . ?
C12 H12 0.9500 . ?
C13 C14 1.372(7) . ?
C13 C18 1.395(7) . ?
C14 C15 1.386(7) . ?
C14 H14 0.9500 . ?
C15 C16 1.380(8) . ?
C15 H15 0.9500 . ?
C16 C17 1.391(8) . ?
C16 H16 0.9500 . ?
C17 C18 1.379(7) . ?
C17 H17 0.9500 . ?
C18 H18 0.9500 . ?
C19 C20 1.389(7) . ?
C19 C24 1.410(6) . ?
C20 C21 1.371(7) . ?
C21 C22 1.384(7) . ?
C22 C23 1.373(7) . ?
C23 C24 1.377(6) . ?
C25 C30 1.401(7) . ?
C25 C26 1.405(7) . ?
C26 C27 1.375(7) . ?
C26 H26 0.9500 . ?
C27 C28 1.390(8) . ?
C27 H27 0.9500 . ?
C28 C29 1.379(7) . ?
C28 H28 0.9500 . ?
C29 C30 1.375(7) . ?
C29 H29 0.9500 . ?
C30 H30 0.9500 . ?
C31 C36 1.379(7) . ?
C31 C32 1.389(7) . ?
C32 C33 1.368(8) . ?
C32 H32 0.9500 . ?
C33 C34 1.379(8) . ?
C33 H33 0.9500 . ?
C34 C35 1.378(9) . ?
C34 H34 0.9500 . ?
C35 C36 1.381(8) . ?
C35 H35 0.9500 . ?
C36 H36 0.9500 . ?

loop_
_geom_torsion_atom_site_label_1
_geom_torsion_atom_site_label_2
_geom_torsion_atom_site_label_3
_geom_torsion_atom_site_label_4
_geom_torsion
_geom_torsion_site_symmetry_1
_geom_torsion_site_symmetry_2
_geom_torsion_site_symmetry_3
_geom_torsion_site_symmetry_4
_geom_torsion_publ_flag
C24 Au1 Au2 C6 -142.53(18) . . . . ?
P1 Au1 Au2 C6 39.05(13) . . . . ?
I1 Au1 Au2 C6 117.95(14) . . . . ?
C24 Au1 Au2 P2 38.12(13) . . . . ?
P1 Au1 Au2 P2 -140.31(4) . . . . ?
I1 Au1 Au2 P2 -61.40(6) . . . . ?
C24 Au1 Au2 I2 118.91(14) . . . . ?
P1 Au1 Au2 I2 -59.51(6) . . . . ?
I1 Au1 Au2 I2 19.39(9) . . . . ?
Au2 Au1 P1 C7 80.05(17) . . . . ?
I1 Au1 P1 C7 -89.24(17) . . . . ?
Au2 Au1 P1 C1 -38.33(15) . . . . ?
I1 Au1 P1 C1 152.38(15) . . . . ?
Au2 Au1 P1 C13 -153.96(17) . . . . ?
I1 Au1 P1 C13 36.74(17) . . . . ?
Au1 Au2 P2 C25 86.16(16) . . . . ?
I2 Au2 P2 C25 -81.97(16) . . . . ?
Au1 Au2 P2 C31 -148.64(17) . . . . ?
I2 Au2 P2 C31 43.22(17) . . . . ?
Au1 Au2 P2 C19 -35.19(16) . . . . ?
I2 Au2 P2 C19 156.67(16) . . . . ?
C7 P1 C1 C6 -100.8(4) . . . . ?
C13 P1 C1 C6 143.3(4) . . . . ?
Au1 P1 C1 C6 20.9(4) . . . . ?
C7 P1 C1 C2 85.6(4) . . . . ?
C13 P1 C1 C2 -30.3(4) . . . . ?
Au1 P1 C1 C2 -152.6(4) . . . . ?
C6 C1 C2 F1 174.7(4) . . . . ?
P1 C1 C2 F1 -11.9(6) . . . . ?
C6 C1 C2 C3 -5.8(7) . . . . ?
P1 C1 C2 C3 167.6(4) . . . . ?
F1 C2 C3 F2 0.9(7) . . . . ?
C1 C2 C3 F2 -178.6(4) . . . . ?
F1 C2 C3 C4 -179.3(5) . . . . ?
C1 C2 C3 C4 1.2(7) . . . . ?
F2 C3 C4 F3 0.0(8) . . . . ?
C2 C3 C4 F3 -179.7(5) . . . . ?
F2 C3 C4 C5 -176.9(5) . . . . ?
C2 C3 C4 C5 3.3(8) . . . . ?
F3 C4 C5 F4 2.4(7) . . . . ?
C3 C4 C5 F4 179.3(5) . . . . ?
F3 C4 C5 C6 179.7(4) . . . . ?
C3 C4 C5 C6 -3.4(8) . . . . ?
F4 C5 C6 C1 176.0(4) . . . . ?
C4 C5 C6 C1 -1.1(7) . . . . ?
F4 C5 C6 Au2 -10.7(6) . . . . ?
C4 C5 C6 Au2 172.1(4) . . . . ?
C2 C1 C6 C5 5.7(7) . . . . ?
P1 C1 C6 C5 -168.0(3) . . . . ?
C2 C1 C6 Au2 -167.8(3) . . . . ?
P1 C1 C6 Au2 18.5(5) . . . . ?
Au1 Au2 C6 C5 143.8(4) . . . . ?
I2 Au2 C6 C5 -48.1(4) . . . . ?
Au1 Au2 C6 C1 -43.1(3) . . . . ?
I2 Au2 C6 C1 125.0(3) . . . . ?
C1 P1 C7 C12 0.9(5) . . . . ?
C13 P1 C7 C12 115.0(4) . . . . ?
Au1 P1 C7 C12 -115.3(4) . . . . ?
C1 P1 C7 C8 178.9(4) . . . . ?
C13 P1 C7 C8 -67.0(4) . . . . ?
Au1 P1 C7 C8 62.7(4) . . . . ?
C12 C7 C8 C9 -1.6(7) . . . . ?
P1 C7 C8 C9 -179.7(4) . . . . ?
C7 C8 C9 C10 1.2(9) . . . . ?
C8 C9 C10 C11 -0.1(9) . . . . ?
C9 C10 C11 C12 -0.6(8) . . . . ?
C8 C7 C12 C11 0.9(7) . . . . ?
P1 C7 C12 C11 178.9(4) . . . . ?
C10 C11 C12 C7 0.2(8) . . . . ?
C7 P1 C13 C14 1.6(5) . . . . ?
C1 P1 C13 C14 117.6(4) . . . . ?
Au1 P1 C13 C14 -127.1(4) . . . . ?
C7 P1 C13 C18 -176.3(4) . . . . ?
C1 P1 C13 C18 -60.2(4) . . . . ?
Au1 P1 C13 C18 55.1(4) . . . . ?
C18 C13 C14 C15 0.1(7) . . . . ?
P1 C13 C14 C15 -177.7(4) . . . . ?
C13 C14 C15 C16 1.4(8) . . . . ?
C14 C15 C16 C17 -1.5(8) . . . . ?
C15 C16 C17 C18 0.0(8) . . . . ?
C16 C17 C18 C13 1.6(8) . . . . ?
C14 C13 C18 C17 -1.6(7) . . . . ?
P1 C13 C18 C17 176.3(4) . . . . ?
C25 P2 C19 C20 81.6(5) . . . . ?
C31 P2 C19 C20 -36.7(5) . . . . ?
Au2 P2 C19 C20 -155.9(4) . . . . ?
C25 P2 C19 C24 -107.2(4) . . . . ?
C31 P2 C19 C24 134.5(4) . . . . ?
Au2 P2 C19 C24 15.3(4) . . . . ?
C24 C19 C20 F8 177.2(4) . . . . ?
P2 C19 C20 F8 -11.8(7) . . . . ?
C24 C19 C20 C21 -3.5(7) . . . . ?
P2 C19 C20 C21 167.5(4) . . . . ?
F8 C20 C21 F7 -2.4(7) . . . . ?
C19 C20 C21 F7 178.2(4) . . . . ?
F8 C20 C21 C22 175.0(4) . . . . ?
C19 C20 C21 C22 -4.4(7) . . . . ?
F7 C21 C22 F6 4.2(7) . . . . ?
C20 C21 C22 F6 -173.3(4) . . . . ?
F7 C21 C22 C23 -175.9(4) . . . . ?
C20 C21 C22 C23 6.6(7) . . . . ?
F6 C22 C23 F5 -1.4(7) . . . . ?
C21 C22 C23 F5 178.8(4) . . . . ?
F6 C22 C23 C24 178.9(4) . . . . ?
C21 C22 C23 C24 -1.0(8) . . . . ?
F5 C23 C24 C19 173.5(4) . . . . ?
C22 C23 C24 C19 -6.8(7) . . . . ?
F5 C23 C24 Au1 -13.7(6) . . . . ?
C22 C23 C24 Au1 166.0(4) . . . . ?
C20 C19 C24 C23 8.9(7) . . . . ?
P2 C19 C24 C23 -162.8(4) . . . . ?
C20 C19 C24 Au1 -164.1(4) . . . . ?
P2 C19 C24 Au1 24.2(5) . . . . ?
Au2 Au1 C24 C23 141.6(4) . . . . ?
I1 Au1 C24 C23 -49.1(4) . . . . ?
Au2 Au1 C24 C19 -45.8(4) . . . . ?
I1 Au1 C24 C19 123.5(4) . . . . ?
C31 P2 C25 C30 -119.0(4) . . . . ?
C19 P2 C25 C30 126.2(4) . . . . ?
Au2 P2 C25 C30 7.8(4) . . . . ?
C31 P2 C25 C26 62.9(4) . . . . ?
C19 P2 C25 C26 -52.0(5) . . . . ?
Au2 P2 C25 C26 -170.3(3) . . . . ?
C30 C25 C26 C27 -0.1(7) . . . . ?
P2 C25 C26 C27 178.0(4) . . . . ?
C25 C26 C27 C28 0.2(8) . . . . ?
C26 C27 C28 C29 0.3(8) . . . . ?
C27 C28 C29 C30 -0.8(8) . . . . ?
C28 C29 C30 C25 0.9(8) . . . . ?
C26 C25 C30 C29 -0.4(7) . . . . ?
P2 C25 C30 C29 -178.7(4) . . . . ?
C25 P2 C31 C36 -2.9(5) . . . . ?
C19 P2 C31 C36 116.1(4) . . . . ?
Au2 P2 C31 C36 -129.6(4) . . . . ?
C25 P2 C31 C32 178.8(4) . . . . ?
C19 P2 C31 C32 -62.1(4) . . . . ?
Au2 P2 C31 C32 52.1(4) . . . . ?
C36 C31 C32 C33 0.5(8) . . . . ?
P2 C31 C32 C33 178.9(4) . . . . ?
C31 C32 C33 C34 -1.2(9) . . . . ?
C32 C33 C34 C35 1.1(10) . . . . ?
C33 C34 C35 C36 -0.3(10) . . . . ?
C32 C31 C36 C35 0.2(8) . . . . ?
P2 C31 C36 C35 -178.0(5) . . . . ?
C34 C35 C36 C31 -0.3(9) . . . . ?
